data_4309972
loop_
_publ_author_name
'Kazuko Matsumoto'
'Saiko Arai'
'Masahiko Ochiai'
'Wanzhi Chen'
'Ayako Nakata'
'Hiromi Nakai'
'Shuhei Kinoshita'

_publ_contact_author 'Kazuko Matsumoto'
_publ_contact_author_email kmatsu@waseda.jp
_publ_section_title
;
Synthesis of the Pivalamidate-Bridged Pentanuclear Platinum(II,III) Linear
Complexes with Pt...Pt Interactions
;
_journal_name_full 'Inorganic Chemistry'
_journal_page_first 8552
_journal_page_last 8560
_journal_paper_doi 10.1021/ic050942a
_journal_volume 44
_journal_year 2005
_chemical_formula_moiety 'C26 H62 Br8 N8 O2,2(C3 H6 O1)'
_chemical_formula_sum 'C32 H74 Br8 N8 O8 Pt5'
_chemical_formula_weight 2313.72
_chemical_name_common 1d
_chemical_name_systematic
; 
tetrakis(\m~2~-Pivalamidato-N,O)-tetraammine-octabromo-pentaplatinum(ii,iii)
;
_space_group_IT_number 14
_symmetry_cell_setting monoclinic
_symmetry_space_group_name_Hall '-P 2ybc'
_symmetry_space_group_name_H-M 'P 1 21/c 1'
_atom_sites_solution_hydrogens geom
_atom_sites_solution_primary direct
_atom_sites_solution_secondary difmap
_audit_creation_method SHELXL-97
_cell_angle_alpha 90.00
_cell_angle_beta 92.146(4)
_cell_angle_gamma 90.00
_cell_formula_units_Z 2
_cell_length_a 11.298(2)
_cell_length_b 23.321(5)
_cell_length_c 11.180(2)
_cell_measurement_reflns_used 921
_cell_measurement_temperature 296(2)
_cell_measurement_theta_max 26.750
_cell_measurement_theta_min 2.524
_cell_volume 2943.6(10)
_computing_cell_refinement 'Bruker XSCANS'
_computing_data_collection 'Bruker XSCANS'
_computing_data_reduction 'Bruker SHELXTL'
_computing_molecular_graphics 'Bruker SHELXTL'
_computing_publication_material 'Bruker SHELXTL'
_computing_structure_refinement 'SHELXL-97 (Sheldrick, 1997)'
_computing_structure_solution 'SHELXS-97 (Sheldrick, 1990)'
_diffrn_ambient_temperature 296(2)
_diffrn_detector_area_resol_mean 8.366
_diffrn_measured_fraction_theta_full 0.973
_diffrn_measured_fraction_theta_max 0.973
_diffrn_measurement_device_type 'Bruker P4'
_diffrn_measurement_method '\w scans'
_diffrn_radiation_monochromator graphite
_diffrn_radiation_source 'fine-focus sealed tube'
_diffrn_radiation_type MoK\a
_diffrn_radiation_wavelength 0.71073
_diffrn_reflns_av_R_equivalents 0.0657
_diffrn_reflns_av_sigmaI/netI 0.0663
_diffrn_reflns_limit_h_max 12
_diffrn_reflns_limit_h_min -14
_diffrn_reflns_limit_k_max 30
_diffrn_reflns_limit_k_min -29
_diffrn_reflns_limit_l_max 14
_diffrn_reflns_limit_l_min -13
_diffrn_reflns_number 18076
_diffrn_reflns_theta_full 27.54
_diffrn_reflns_theta_max 27.54
_diffrn_reflns_theta_min 1.75
_diffrn_standards_decay_% 2.0
_diffrn_standards_interval_time 507
_diffrn_standards_number 234
_exptl_absorpt_coefficient_mu 17.314
_exptl_absorpt_correction_T_max 0.1954
_exptl_absorpt_correction_T_min 0.0565
_exptl_absorpt_correction_type empirical
_exptl_crystal_colour orange
_exptl_crystal_density_diffrn 2.610
_exptl_crystal_density_method 'not measured'
_exptl_crystal_description block
_exptl_crystal_F_000 2112
_exptl_crystal_size_max 0.39
_exptl_crystal_size_mid 0.20
_exptl_crystal_size_min 0.14
_refine_diff_density_max 1.882
_refine_diff_density_min -1.674
_refine_diff_density_rms 0.222
_refine_ls_extinction_method none
_refine_ls_goodness_of_fit_ref 1.033
_refine_ls_hydrogen_treatment mixed
_refine_ls_matrix_type full
_refine_ls_number_parameters 288
_refine_ls_number_reflns 6609
_refine_ls_number_restraints 0
_refine_ls_restrained_S_all 1.033
_refine_ls_R_factor_all 0.0586
_refine_ls_R_factor_gt 0.0373
_refine_ls_shift/su_max 0.001
_refine_ls_shift/su_mean 0.000
_refine_ls_structure_factor_coef Fsqd
_refine_ls_weighting_details 'calc w=1/[\s^2^(Fo^2^)+(0.0381P)^2^+3.6837P] where P=(Fo^2^+2Fc^2^)/3'
_refine_ls_weighting_scheme calc
_refine_ls_wR_factor_gt 0.0891
_refine_ls_wR_factor_ref 0.0996
_reflns_number_gt 5017
_reflns_number_total 6609
_reflns_threshold_expression >2sigma(I)
_cod_data_source_file ic050942asi20050609_113310.cif
_cod_data_source_block sai0726
_cod_depositor_comments
;
The following automatic conversions were performed:
'_symmetry_cell_setting' value 'Monoclinic' changed to 'monoclinic'
according to '/home/saulius/struct/CIF-dictionaries/cif_core.dic'
dictionary named 'cif_core.dic' version 2.4.1 from 2010-06-29.

Automatic conversion script
Id: cif_fix_enum 1527 2010-12-29 10:47:43Z saulius 
;
_cod_original_cell_volume 2943.7(10)
_cod_database_code 4309972

loop_
_symmetry_equiv_pos_as_xyz
'x, y, z'
'-x, y+1/2, -z+1/2'
'-x, -y, -z'
'x, -y-1/2, z-1/2'

loop_
_atom_site_label
_atom_site_type_symbol
_atom_site_fract_x
_atom_site_fract_y
_atom_site_fract_z
_atom_site_U_iso_or_equiv
_atom_site_adp_type
_atom_site_occupancy
_atom_site_symmetry_multiplicity
_atom_site_calc_flag
_atom_site_refinement_flags
_atom_site_disorder_assembly
_atom_site_disorder_group
C12 C 0.4077(8) 0.3271(4) 0.5122(9) 0.047(2) Uani 1 1 d . . .
O3 O 0.5018(7) 0.3398(4) 0.4723(8) 0.077(2) Uani 1 1 d . . .
C9 C 0.3687(12) 0.5322(6) 0.3713(14) 0.105(5) Uani 1 1 d . . .
H9A H 0.3478 0.5427 0.2902 0.157 Uiso 1 1 calc R . .
H9B H 0.4254 0.5016 0.3716 0.157 Uiso 1 1 calc R . .
H9C H 0.4026 0.5648 0.4126 0.157 Uiso 1 1 calc R . .
C5 C 0.5195(10) 0.3259(5) 0.0582(15) 0.094(5) Uani 1 1 d . . .
H5A H 0.4726 0.3017 0.0056 0.140 Uiso 1 1 calc R . .
H5B H 0.5318 0.3072 0.1342 0.140 Uiso 1 1 calc R . .
H5C H 0.5947 0.3330 0.0238 0.140 Uiso 1 1 calc R . .
C7 C 0.2573(7) 0.5126(4) 0.4345(8) 0.041(2) Uani 1 1 d . . .
C6 C 0.2145(7) 0.4594(4) 0.3679(7) 0.0351(18) Uani 1 1 d . . .
N2 N 0.1321(6) 0.4617(3) 0.2850(6) 0.0377(16) Uani 1 1 d . . .
H2 H 0.0941 0.4936 0.2792 0.045 Uiso 1 1 calc R . .
N3 N -0.0823(6) 0.4010(3) 0.2418(7) 0.0431(18) Uani 1 1 d . . .
H3A H -0.0740 0.4054 0.3208 0.065 Uiso 1 1 calc R . .
H3B H -0.1189 0.3680 0.2254 0.065 Uiso 1 1 calc R . .
H3C H -0.1251 0.4299 0.2110 0.065 Uiso 1 1 calc R . .
O2 O 0.2705(5) 0.4119(2) 0.3947(6) 0.0432(15) Uani 1 1 d . . .
C1 C 0.3356(7) 0.3727(4) 0.1296(8) 0.0354(18) Uani 1 1 d . . .
N4 N 0.0296(6) 0.3384(3) 0.0446(6) 0.0431(18) Uani 1 1 d . . .
H4A H -0.0018 0.3553 -0.0207 0.065 Uiso 1 1 calc R . .
H4B H -0.0240 0.3156 0.0762 0.065 Uiso 1 1 calc R . .
H4C H 0.0923 0.3178 0.0250 0.065 Uiso 1 1 calc R . .
N1 N 0.2419(5) 0.4017(3) 0.0987(6) 0.0382(16) Uani 1 1 d . . .
H1 H 0.2496 0.4247 0.0395 0.046 Uiso 1 1 calc R . .
O1 O 0.3339(5) 0.3346(2) 0.2127(6) 0.0428(15) Uani 1 1 d . . .
Pt2 Pt 0.08172(2) 0.400720(14) 0.16855(3) 0.03037(9) Uani 1 1 d . . .
Pt1 Pt 0.20305(3) 0.335892(13) 0.33315(3) 0.03131(10) Uani 1 1 d . . .
Pt3 Pt 0.0000 0.5000 0.0000 0.03890(13) Uani 1 2 d S . .
Br1 Br 0.05701(9) 0.33963(5) 0.48534(9) 0.0565(3) Uani 1 1 d . . .
Br2 Br 0.12717(10) 0.24472(4) 0.26189(10) 0.0562(3) Uani 1 1 d . . .
Br3 Br 0.09015(10) 0.44887(5) -0.16405(10) 0.0649(3) Uani 1 1 d . . .
Br4 Br 0.18280(9) 0.55416(5) 0.03655(11) 0.0652(3) Uani 1 1 d . . .
C2 C 0.4544(7) 0.3833(4) 0.0761(8) 0.043(2) Uani 1 1 d . . .
C11 C 0.3220(8) 0.2885(4) 0.4424(9) 0.050(2) Uani 1 1 d . . .
H11A H 0.2780 0.2656 0.4979 0.061 Uiso 1 1 calc R . .
H11B H 0.3663 0.2626 0.3930 0.061 Uiso 1 1 calc R . .
C13 C 0.3750(10) 0.3447(5) 0.6345(10) 0.072(3) Uani 1 1 d . . .
H13A H 0.4283 0.3741 0.6635 0.109 Uiso 1 1 calc R . .
H13B H 0.3801 0.3122 0.6871 0.109 Uiso 1 1 calc R . .
H13C H 0.2955 0.3593 0.6317 0.109 Uiso 1 1 calc R . .
C3 C 0.4452(11) 0.4133(8) -0.0431(12) 0.107(6) Uani 1 1 d . . .
H3D H 0.4123 0.4509 -0.0330 0.160 Uiso 1 1 calc R . .
H3E H 0.3949 0.3916 -0.0974 0.160 Uiso 1 1 calc R . .
H3F H 0.5226 0.4167 -0.0751 0.160 Uiso 1 1 calc R . .
C4 C 0.5267(11) 0.4179(6) 0.1664(12) 0.091(5) Uani 1 1 d . . .
H4D H 0.6037 0.4252 0.1361 0.136 Uiso 1 1 calc R . .
H4E H 0.5349 0.3969 0.2400 0.136 Uiso 1 1 calc R . .
H4F H 0.4875 0.4537 0.1804 0.136 Uiso 1 1 calc R . .
O4 O 0.8131(7) 0.2905(4) 0.1738(8) 0.074(2) Uani 1 1 d . . .
C8 C 0.1667(10) 0.5595(5) 0.4305(13) 0.083(4) Uani 1 1 d . . .
H8A H 0.1481 0.5696 0.3487 0.125 Uiso 1 1 calc R . .
H8B H 0.1977 0.5925 0.4726 0.125 Uiso 1 1 calc R . .
H8C H 0.0962 0.5466 0.4676 0.125 Uiso 1 1 calc R . .
C10 C 0.2855(14) 0.4960(6) 0.5667(10) 0.097(5) Uani 1 1 d . . .
H10A H 0.2823 0.5297 0.6160 0.145 Uiso 1 1 calc R . .
H10B H 0.3633 0.4796 0.5738 0.145 Uiso 1 1 calc R . .
H10C H 0.2284 0.4686 0.5923 0.145 Uiso 1 1 calc R . .
C14 C 0.7431(16) 0.2703(8) 0.3678(16) 0.134(7) Uani 1 1 d . . .
H14A H 0.7344 0.3110 0.3767 0.201 Uiso 1 1 calc R . .
H14B H 0.8040 0.2568 0.4230 0.201 Uiso 1 1 calc R . .
H14C H 0.6696 0.2518 0.3842 0.201 Uiso 1 1 calc R . .
C16 C 0.768(3) 0.1949(8) 0.210(2) 0.228(14) Uani 1 1 d . . .
H16A H 0.7463 0.1911 0.1268 0.342 Uiso 1 1 calc R . .
H16B H 0.7087 0.1770 0.2572 0.342 Uiso 1 1 calc R . .
H16C H 0.8430 0.1768 0.2266 0.342 Uiso 1 1 calc R . .
C15 C 0.7765(10) 0.2569(6) 0.2418(12) 0.068(3) Uani 1 1 d . . .

loop_
_atom_site_aniso_label
_atom_site_aniso_U_11
_atom_site_aniso_U_22
_atom_site_aniso_U_33
_atom_site_aniso_U_23
_atom_site_aniso_U_13
_atom_site_aniso_U_12
C12 0.047(6) 0.050(6) 0.045(6) 0.013(4) -0.009(4) 0.007(4)
O3 0.051(5) 0.098(7) 0.080(6) 0.009(5) -0.002(4) -0.008(4)
C9 0.094(10) 0.104(12) 0.118(13) -0.040(10) 0.032(9) -0.060(9)
C5 0.056(7) 0.079(9) 0.149(14) -0.033(9) 0.043(8) 0.011(6)
C7 0.042(5) 0.038(5) 0.042(5) -0.012(4) -0.003(4) -0.002(4)
C6 0.031(4) 0.041(5) 0.032(4) 0.005(4) 0.000(3) 0.001(3)
N2 0.038(4) 0.030(4) 0.044(4) -0.003(3) -0.006(3) 0.004(3)
N3 0.036(4) 0.052(5) 0.042(4) 0.006(4) 0.000(3) 0.000(3)
O2 0.052(4) 0.032(3) 0.045(4) -0.002(3) -0.014(3) -0.003(3)
C1 0.030(4) 0.039(5) 0.037(5) -0.002(4) 0.000(3) 0.003(3)
N4 0.043(4) 0.052(5) 0.033(4) -0.005(3) -0.009(3) 0.001(3)
N1 0.028(4) 0.047(4) 0.040(4) 0.006(3) 0.003(3) 0.000(3)
O1 0.036(3) 0.041(4) 0.051(4) 0.006(3) 0.009(3) 0.015(3)
Pt2 0.02812(16) 0.03543(18) 0.02734(17) 0.00153(13) -0.00172(12) 0.00094(12)
Pt1 0.03332(17) 0.03059(17) 0.02987(17) 0.00163(13) -0.00081(13) 0.00311(12)
Pt3 0.0326(2) 0.0494(3) 0.0347(3) 0.0116(2) 0.00114(19) 0.0048(2)
Br1 0.0551(6) 0.0742(7) 0.0412(6) 0.0168(5) 0.0141(4) 0.0177(5)
Br2 0.0665(6) 0.0366(5) 0.0644(7) -0.0063(5) -0.0109(5) -0.0032(4)
Br3 0.0676(7) 0.0770(8) 0.0507(6) 0.0100(6) 0.0081(5) 0.0195(6)
Br4 0.0499(6) 0.0790(8) 0.0661(7) 0.0185(6) -0.0051(5) -0.0073(5)
C2 0.039(5) 0.054(6) 0.038(5) -0.002(4) 0.006(4) -0.005(4)
C11 0.052(6) 0.052(6) 0.047(6) 0.010(5) -0.008(4) 0.015(4)
C13 0.080(8) 0.086(9) 0.050(7) 0.000(6) -0.010(6) -0.022(7)
C3 0.063(8) 0.174(16) 0.085(11) 0.051(11) 0.030(7) 0.006(9)
C4 0.075(8) 0.120(11) 0.078(9) -0.047(8) 0.024(7) -0.053(8)
O4 0.070(5) 0.074(6) 0.078(6) 0.001(5) 0.007(4) -0.016(4)
C8 0.072(8) 0.066(8) 0.110(11) -0.043(8) -0.026(7) 0.013(6)
C10 0.155(13) 0.088(10) 0.044(7) -0.021(7) -0.030(8) -0.002(9)
C14 0.155(16) 0.132(15) 0.120(14) -0.036(12) 0.071(12) -0.037(13)
C16 0.46(4) 0.071(13) 0.16(2) -0.047(14) 0.04(2) -0.07(2)
C15 0.058(7) 0.074(8) 0.072(8) -0.006(7) -0.009(6) -0.010(6)

loop_
_atom_type_symbol
_atom_type_description
_atom_type_scat_dispersion_real
_atom_type_scat_dispersion_imag
_atom_type_scat_source
C C 0.0033 0.0016 'International Tables Vol C Tables 4.2.6.8 and 6.1.1.4'
H H 0.0000 0.0000 'International Tables Vol C Tables 4.2.6.8 and 6.1.1.4'
N N 0.0061 0.0033 'International Tables Vol C Tables 4.2.6.8 and 6.1.1.4'
O O 0.0106 0.0060 'International Tables Vol C Tables 4.2.6.8 and 6.1.1.4'
Br Br -0.2901 2.4595 'International Tables Vol C Tables 4.2.6.8 and 6.1.1.4'
Pt Pt -1.7033 8.3905 'International Tables Vol C Tables 4.2.6.8 and 6.1.1.4'

loop_
_geom_angle_atom_site_label_1
_geom_angle_atom_site_label_2
_geom_angle_atom_site_label_3
_geom_angle
_geom_angle_site_symmetry_1
_geom_angle_site_symmetry_3
_geom_angle_publ_flag
O3 C12 C13 121.7(10) . . ?
O3 C12 C11 120.6(10) . . ?
C13 C12 C11 117.5(9) . . ?
C8 C7 C6 112.2(7) . . ?
C8 C7 C9 109.8(10) . . ?
C6 C7 C9 105.7(8) . . ?
C8 C7 C10 109.0(10) . . ?
C6 C7 C10 108.4(8) . . ?
C9 C7 C10 111.7(10) . . ?
N2 C6 O2 122.1(8) . . ?
N2 C6 C7 121.7(7) . . ?
O2 C6 C7 116.0(7) . . ?
C6 N2 Pt2 128.2(6) . . ?
C6 O2 Pt1 119.2(5) . . ?
O1 C1 N1 121.4(8) . . ?
O1 C1 C2 115.9(7) . . ?
N1 C1 C2 122.7(8) . . ?
C1 N1 Pt2 129.4(6) . . ?
C1 O1 Pt1 119.9(5) . . ?
N2 Pt2 N1 90.4(3) . . ?
N2 Pt2 N3 88.7(3) . . ?
N1 Pt2 N3 179.0(3) . . ?
N2 Pt2 N4 178.8(3) . . ?
N1 Pt2 N4 89.2(3) . . ?
N3 Pt2 N4 91.8(3) . . ?
N2 Pt2 Pt1 80.23(19) . . ?
N1 Pt2 Pt1 80.2(2) . . ?
N3 Pt2 Pt1 99.9(2) . . ?
N4 Pt2 Pt1 100.7(2) . . ?
N2 Pt2 Pt3 86.3(2) . . ?
N1 Pt2 Pt3 90.4(2) . . ?
N3 Pt2 Pt3 89.3(2) . . ?
N4 Pt2 Pt3 92.6(2) . . ?
Pt1 Pt2 Pt3 163.461(13) . . ?
O1 Pt1 O2 88.0(3) . . ?
O1 Pt1 C11 85.0(3) . . ?
O2 Pt1 C11 92.2(3) . . ?
O1 Pt1 Br1 176.36(18) . . ?
O2 Pt1 Br1 89.27(19) . . ?
C11 Pt1 Br1 92.8(3) . . ?
O1 Pt1 Br2 91.53(17) . . ?
O2 Pt1 Br2 178.68(16) . . ?
C11 Pt1 Br2 86.6(3) . . ?
Br1 Pt1 Br2 91.19(4) . . ?
O1 Pt1 Pt2 85.43(16) . . ?
O2 Pt1 Pt2 85.28(16) . . ?
C11 Pt1 Pt2 170.1(3) . . ?
Br1 Pt1 Pt2 96.69(3) . . ?
Br2 Pt1 Pt2 95.89(3) . . ?
Br3 Pt3 Br3 180.00(5) 3_565 . ?
Br3 Pt3 Br4 90.25(4) 3_565 3_565 ?
Br3 Pt3 Br4 89.75(4) . 3_565 ?
Br3 Pt3 Br4 89.75(4) 3_565 . ?
Br3 Pt3 Br4 90.25(4) . . ?
Br4 Pt3 Br4 180.00(5) 3_565 . ?
Br3 Pt3 Pt2 91.79(3) 3_565 . ?
Br3 Pt3 Pt2 88.21(3) . . ?
Br4 Pt3 Pt2 86.92(3) 3_565 . ?
Br4 Pt3 Pt2 93.08(3) . . ?
Br3 Pt3 Pt2 88.21(3) 3_565 3_565 ?
Br3 Pt3 Pt2 91.79(3) . 3_565 ?
Br4 Pt3 Pt2 93.08(3) 3_565 3_565 ?
Br4 Pt3 Pt2 86.92(3) . 3_565 ?
Pt2 Pt3 Pt2 180.000(8) . 3_565 ?
C3 C2 C4 111.2(10) . . ?
C3 C2 C1 113.2(8) . . ?
C4 C2 C1 106.8(8) . . ?
C3 C2 C5 107.8(11) . . ?
C4 C2 C5 107.6(10) . . ?
C1 C2 C5 110.1(8) . . ?
C12 C11 Pt1 111.7(6) . . ?
O4 C15 C16 120.9(15) . . ?
O4 C15 C14 124.9(13) . . ?
C16 C15 C14 114.0(15) . . ?

loop_
_geom_bond_atom_site_label_1
_geom_bond_atom_site_label_2
_geom_bond_distance
_geom_bond_site_symmetry_2
_geom_bond_publ_flag
C12 O3 1.205(12) . ?
C12 C13 1.487(15) . ?
C12 C11 1.516(13) . ?
C9 C7 1.537(14) . ?
C5 C2 1.546(14) . ?
C7 C8 1.499(13) . ?
C7 C6 1.517(11) . ?
C7 C10 1.549(14) . ?
C6 N2 1.290(10) . ?
C6 O2 1.305(10) . ?
N2 Pt2 1.997(7) . ?
N3 Pt2 2.054(7) . ?
O2 Pt1 2.039(6) . ?
C1 O1 1.286(10) . ?
C1 N1 1.291(10) . ?
C1 C2 1.510(12) . ?
N4 Pt2 2.078(7) . ?
N1 Pt2 1.998(6) . ?
O1 Pt1 2.037(6) . ?
Pt2 Pt1 2.7134(5) . ?
Pt2 Pt3 3.1039(5) . ?
Pt1 C11 2.096(8) . ?
Pt1 Br1 2.4156(11) . ?
Pt1 Br2 2.4165(11) . ?
Pt3 Br3 2.4420(12) 3_565 ?
Pt3 Br3 2.4420(12) . ?
Pt3 Br4 2.4421(11) 3_565 ?
Pt3 Br4 2.4421(11) . ?
Pt3 Pt2 3.1039(5) 3_565 ?
C2 C3 1.506(15) . ?
C2 C4 1.508(13) . ?
O4 C15 1.178(14) . ?
C14 C15 1.505(19) . ?
C16 C15 1.489(19) . ?

loop_
_geom_torsion_atom_site_label_1
_geom_torsion_atom_site_label_2
_geom_torsion_atom_site_label_3
_geom_torsion_atom_site_label_4
_geom_torsion
_geom_torsion_site_symmetry_1
_geom_torsion_site_symmetry_2
_geom_torsion_site_symmetry_3
_geom_torsion_site_symmetry_4
_geom_torsion_publ_flag
C8 C7 C6 N2 22.9(13) . . . . ?
C9 C7 C6 N2 -96.8(11) . . . . ?
C10 C7 C6 N2 143.3(9) . . . . ?
C8 C7 C6 O2 -160.9(9) . . . . ?
C9 C7 C6 O2 79.5(11) . . . . ?
C10 C7 C6 O2 -40.4(11) . . . . ?
O2 C6 N2 Pt2 -7.3(12) . . . . ?
C7 C6 N2 Pt2 168.7(6) . . . . ?
N2 C6 O2 Pt1 -14.3(11) . . . . ?
C7 C6 O2 Pt1 169.4(6) . . . . ?
O1 C1 N1 Pt2 3.7(13) . . . . ?
C2 C1 N1 Pt2 -173.0(6) . . . . ?
N1 C1 O1 Pt1 -19.6(11) . . . . ?
C2 C1 O1 Pt1 157.4(6) . . . . ?
C6 N2 Pt2 N1 -62.5(8) . . . . ?
C6 N2 Pt2 N3 117.7(8) . . . . ?
C6 N2 Pt2 N4 -129(13) . . . . ?
C6 N2 Pt2 Pt1 17.5(7) . . . . ?
C6 N2 Pt2 Pt3 -152.9(7) . . . . ?
C1 N1 Pt2 N2 88.8(8) . . . . ?
C1 N1 Pt2 N3 103(17) . . . . ?
C1 N1 Pt2 N4 -92.3(8) . . . . ?
C1 N1 Pt2 Pt1 8.7(7) . . . . ?
C1 N1 Pt2 Pt3 175.0(7) . . . . ?
C1 O1 Pt1 O2 -65.9(6) . . . . ?
C1 O1 Pt1 C11 -158.2(7) . . . . ?
C1 O1 Pt1 Br1 -106(3) . . . . ?
C1 O1 Pt1 Br2 115.4(6) . . . . ?
C1 O1 Pt1 Pt2 19.6(6) . . . . ?
C6 O2 Pt1 O1 105.7(6) . . . . ?
C6 O2 Pt1 C11 -169.5(7) . . . . ?
C6 O2 Pt1 Br1 -76.7(6) . . . . ?
C6 O2 Pt1 Br2 173(8) . . . . ?
C6 O2 Pt1 Pt2 20.1(6) . . . . ?
N2 Pt2 Pt1 O1 -103.6(3) . . . . ?
N1 Pt2 Pt1 O1 -11.5(3) . . . . ?
N3 Pt2 Pt1 O1 169.5(3) . . . . ?
N4 Pt2 Pt1 O1 75.7(3) . . . . ?
Pt3 Pt2 Pt1 O1 -67.72(18) . . . . ?
N2 Pt2 Pt1 O2 -15.3(3) . . . . ?
N1 Pt2 Pt1 O2 76.8(3) . . . . ?
N3 Pt2 Pt1 O2 -102.2(3) . . . . ?
N4 Pt2 Pt1 O2 164.0(3) . . . . ?
Pt3 Pt2 Pt1 O2 20.60(19) . . . . ?
N2 Pt2 Pt1 C11 -90.6(16) . . . . ?
N1 Pt2 Pt1 C11 1.5(16) . . . . ?
N3 Pt2 Pt1 C11 -177.5(16) . . . . ?
N4 Pt2 Pt1 C11 88.8(16) . . . . ?
Pt3 Pt2 Pt1 C11 -54.7(16) . . . . ?
N2 Pt2 Pt1 Br1 73.4(2) . . . . ?
N1 Pt2 Pt1 Br1 165.5(2) . . . . ?
N3 Pt2 Pt1 Br1 -13.5(2) . . . . ?
N4 Pt2 Pt1 Br1 -107.3(2) . . . . ?
Pt3 Pt2 Pt1 Br1 109.31(6) . . . . ?
N2 Pt2 Pt1 Br2 165.3(2) . . . . ?
N1 Pt2 Pt1 Br2 -102.6(2) . . . . ?
N3 Pt2 Pt1 Br2 78.4(2) . . . . ?
N4 Pt2 Pt1 Br2 -15.4(2) . . . . ?
Pt3 Pt2 Pt1 Br2 -158.79(5) . . . . ?
N2 Pt2 Pt3 Br3 -43.9(2) . . . 3_565 ?
N1 Pt2 Pt3 Br3 -134.2(2) . . . 3_565 ?
N3 Pt2 Pt3 Br3 44.8(2) . . . 3_565 ?
N4 Pt2 Pt3 Br3 136.6(2) . . . 3_565 ?
Pt1 Pt2 Pt3 Br3 -79.28(6) . . . 3_565 ?
N2 Pt2 Pt3 Br3 136.1(2) . . . . ?
N1 Pt2 Pt3 Br3 45.8(2) . . . . ?
N3 Pt2 Pt3 Br3 -135.2(2) . . . . ?
N4 Pt2 Pt3 Br3 -43.4(2) . . . . ?
Pt1 Pt2 Pt3 Br3 100.72(6) . . . . ?
N2 Pt2 Pt3 Br4 -134.0(2) . . . 3_565 ?
N1 Pt2 Pt3 Br4 135.6(2) . . . 3_565 ?
N3 Pt2 Pt3 Br4 -45.3(2) . . . 3_565 ?
N4 Pt2 Pt3 Br4 46.4(2) . . . 3_565 ?
Pt1 Pt2 Pt3 Br4 -169.43(6) . . . 3_565 ?
N2 Pt2 Pt3 Br4 46.0(2) . . . . ?
N1 Pt2 Pt3 Br4 -44.4(2) . . . . ?
N3 Pt2 Pt3 Br4 134.7(2) . . . . ?
N4 Pt2 Pt3 Br4 -133.6(2) . . . . ?
Pt1 Pt2 Pt3 Br4 10.57(6) . . . . ?
N2 Pt2 Pt3 Pt2 147(34) . . . 3_565 ?
N1 Pt2 Pt3 Pt2 57(34) . . . 3_565 ?
N3 Pt2 Pt3 Pt2 -124(34) . . . 3_565 ?
N4 Pt2 Pt3 Pt2 -32(34) . . . 3_565 ?
Pt1 Pt2 Pt3 Pt2 112(34) . . . 3_565 ?
O1 C1 C2 C3 161.9(10) . . . . ?
N1 C1 C2 C3 -21.2(14) . . . . ?
O1 C1 C2 C4 -75.4(11) . . . . ?
N1 C1 C2 C4 101.5(11) . . . . ?
O1 C1 C2 C5 41.2(12) . . . . ?
N1 C1 C2 C5 -142.0(10) . . . . ?
O3 C12 C11 Pt1 -91.5(10) . . . . ?
C13 C12 C11 Pt1 93.0(9) . . . . ?
O1 Pt1 C11 C12 84.8(7) . . . . ?
O2 Pt1 C11 C12 -2.9(7) . . . . ?
Br1 Pt1 C11 C12 -92.3(7) . . . . ?
Br2 Pt1 C11 C12 176.7(7) . . . . ?
Pt2 Pt1 C11 C12 71.8(19) . . . . ?
